data_7228576
loop_
_publ_author_name
'Fidelli, Athena M.'
'Kessler, Vadim G.'
'Escuer, Albert'
'Papaefstathiou, Giannis S.'

_publ_section_title
;
 Cu(II) frameworks from a &#x201C;mixed-ligand&#x201D; approach
;
_journal_name_full CrystEngComm
_journal_paper_doi 10.1039/C7CE01078H
_journal_year 2017
_chemical_formula_sum 'C21 H22 Cu N2 O14'
_chemical_formula_weight 589.95
_chemical_name_systematic
; 
 ? 
;
_space_group_IT_number 2
_symmetry_cell_setting triclinic
_symmetry_space_group_name_Hall '-P 1'
_symmetry_space_group_name_H-M 'P -1'
_atom_sites_solution_hydrogens geom
_atom_sites_solution_primary direct
_atom_sites_solution_secondary difmap
_audit_creation_method SHELXL-97
_audit_update_record
;
2016-03-14 deposited with the CCDC.
2017-06-28 downloaded from the CCDC.
;
_cell_angle_alpha 103.207(13)
_cell_angle_beta 96.130(13)
_cell_angle_gamma 107.927(9)
_cell_formula_units_Z 2
_cell_length_a 7.131(5)
_cell_length_b 10.833(8)
_cell_length_c 16.834(16)
_cell_measurement_reflns_used 3391
_cell_measurement_temperature 296(2)
_cell_measurement_theta_max 26.37
_cell_measurement_theta_min 2.70
_cell_volume 1182.3(17)
_computing_cell_refinement 'Bruker SAINT'
_computing_data_collection 'Bruker APEX2'
_computing_data_reduction 'Bruker SSAINT'
_computing_molecular_graphics 'Bruker SHELXTL'
_computing_publication_material 'Bruker SHELXTL'
_computing_structure_refinement 'SHELXL-97 (Sheldrick, 1997)'
_computing_structure_solution 'SHELXS-97 (Sheldrick, 1990)'
_diffrn_ambient_temperature 296(2)
_diffrn_measured_fraction_theta_full 0.992
_diffrn_measured_fraction_theta_max 0.992
_diffrn_measurement_device_type 'Bruker SMART APEX2 CCD'
_diffrn_measurement_method 'Omega scan'
_diffrn_radiation_monochromator graphite
_diffrn_radiation_source 'fine-focus sealed tube'
_diffrn_radiation_type MoK\a
_diffrn_radiation_wavelength 0.71073
_diffrn_reflns_av_R_equivalents 0.0313
_diffrn_reflns_av_sigmaI/netI 0.0427
_diffrn_reflns_limit_h_max 8
_diffrn_reflns_limit_h_min -8
_diffrn_reflns_limit_k_max 12
_diffrn_reflns_limit_k_min -12
_diffrn_reflns_limit_l_max 20
_diffrn_reflns_limit_l_min -20
_diffrn_reflns_number 8849
_diffrn_reflns_theta_full 25.01
_diffrn_reflns_theta_max 25.01
_diffrn_reflns_theta_min 2.53
_exptl_absorpt_coefficient_mu 1.003
_exptl_absorpt_correction_T_max 0.8807
_exptl_absorpt_correction_T_min 0.7665
_exptl_absorpt_correction_type empirical
_exptl_absorpt_process_details 'Bruker SADABS'
_exptl_crystal_colour blue
_exptl_crystal_density_diffrn 1.657
_exptl_crystal_density_meas ?
_exptl_crystal_density_method 'not measured'
_exptl_crystal_description needle
_exptl_crystal_F_000 606
_exptl_crystal_size_max 0.28
_exptl_crystal_size_mid 0.20
_exptl_crystal_size_min 0.13
_refine_diff_density_max 0.531
_refine_diff_density_min -0.529
_refine_diff_density_rms 0.063
_refine_ls_extinction_method none
_refine_ls_goodness_of_fit_ref 1.027
_refine_ls_hydrogen_treatment mixed
_refine_ls_matrix_type full
_refine_ls_number_parameters 390
_refine_ls_number_reflns 4121
_refine_ls_number_restraints 0
_refine_ls_restrained_S_all 1.027
_refine_ls_R_factor_all 0.0553
_refine_ls_R_factor_gt 0.0401
_refine_ls_shift/su_max 0.000
_refine_ls_shift/su_mean 0.000
_refine_ls_structure_factor_coef Fsqd
_refine_ls_weighting_details 'calc w=1/[\s^2^(Fo^2^)+(0.0675P)^2^+0.0000P] where P=(Fo^2^+2Fc^2^)/3'
_refine_ls_weighting_scheme calc
_refine_ls_wR_factor_gt 0.1039
_refine_ls_wR_factor_ref 0.1094
_reflns_number_gt 3212
_reflns_number_total 4121
_reflns_threshold_expression >2sigma(I)
_cod_data_source_file c7ce01078h2.cif
_cod_data_source_block fid420_1m
_cod_depositor_comments
;
The following automatic conversions were performed:

'_symmetry_cell_setting' value 'Triclinic' changed to 'triclinic'
according to
/home/data/users/saulius/crontab/automatic-downloads/rss-feeds/RSC/lib/dictionaries/cif_core.dic
dictionary named 'cif_core.dic' version 2.4.2 from 2011-04-26.

'_exptl_absorpt_correction_type' value 'Empirical' changed to
'empirical' according to
/home/data/users/saulius/crontab/automatic-downloads/rss-feeds/RSC/lib/dictionaries/cif_core.dic
dictionary named 'cif_core.dic' version 2.4.2 from 2011-04-26.

'_exptl_crystal_density_meas' value 'not measured' was changed to '?'
- the value is perceived as not measured.

Automatic conversion script
Id: cif_fix_values 4973 2017-02-22 13:04:09Z antanas 
;
_cod_original_cell_volume 1182.3(16)
_cod_original_sg_symbol_H-M P-1
_cod_database_code 7228576

loop_
_symmetry_equiv_pos_as_xyz
'x, y, z'
'-x, -y, -z'

loop_
_atom_site_label
_atom_site_type_symbol
_atom_site_fract_x
_atom_site_fract_y
_atom_site_fract_z
_atom_site_U_iso_or_equiv
_atom_site_adp_type
_atom_site_occupancy
_atom_site_symmetry_multiplicity
_atom_site_calc_flag
_atom_site_refinement_flags
Cu1 Cu 0.5000 0.0000 0.5000 0.03699(17) Uani 1 2 d S
Cu2 Cu 0.5000 0.5000 0.5000 0.03493(17) Uani 1 2 d S
N1 N 0.6449(3) 0.0656(2) 0.41699(14) 0.0347(6) Uani 1 1 d .
N2 N 0.5672(3) 0.4837(2) 0.38982(14) 0.0329(5) Uani 1 1 d .
O1 O 0.5910(3) 0.1896(2) 0.55859(12) 0.0412(5) Uani 1 1 d .
O2 O 0.7665(3) 0.3925(2) 0.54895(14) 0.0509(6) Uani 1 1 d .
O3 O 0.6944(3) 0.67923(19) 0.52634(12) 0.0373(5) Uani 1 1 d .
O4 O 0.8942(3) 0.8170(2) 0.46880(13) 0.0446(5) Uani 1 1 d .
O5 O 0.0466(4) 0.3575(2) 0.16803(14) 0.0535(7) Uani 1 1 d .
O6 O 0.1530(3) 0.4695(2) 0.07848(13) 0.0507(6) Uani 1 1 d .
O7 O -0.1242(5) 0.2218(2) -0.22579(14) 0.0717(8) Uani 1 1 d .
O8 O -0.2109(4) 0.0000(2) -0.25592(14) 0.0503(6) Uani 1 1 d .
O9 O -0.4201(4) -0.2294(2) -0.04488(14) 0.0572(7) Uani 1 1 d .
O10 O -0.3377(4) -0.1083(3) 0.08644(15) 0.0530(7) Uani 1 1 d .
O20 O 0.2425(5) 0.5773(3) 0.2784(2) 0.0628(8) Uani 1 1 d .
O30 O -0.1742(4) 0.0051(3) 0.59251(14) 0.0415(5) Uani 1 1 d .
O40 O -0.4539(6) -0.3180(3) 0.1383(2) 0.0709(9) Uani 1 1 d .
O50 O -0.6819(4) -0.4837(3) -0.05991(17) 0.0656(8) Uani 1 1 d .
C1 C -0.0588(4) 0.2401(3) 0.02773(17) 0.0333(6) Uani 1 1 d .
C2 C -0.0689(4) 0.2383(3) -0.05498(17) 0.0363(7) Uani 1 1 d .
H2 H -0.0115 0.3177 -0.0692 0.044 Uiso 1 1 calc R
C3 C -0.1642(4) 0.1185(3) -0.11662(17) 0.0331(6) Uani 1 1 d .
C4 C -0.2505(4) 0.0029(3) -0.09502(18) 0.0351(7) Uani 1 1 d .
H4 H -0.3120 -0.0780 -0.1364 0.042 Uiso 1 1 calc R
C5 C -0.2481(4) 0.0039(3) -0.01305(18) 0.0332(6) Uani 1 1 d .
C6 C -0.1509(4) 0.1230(3) 0.04836(18) 0.0339(6) Uani 1 1 d .
H6 H -0.1475 0.1243 0.1039 0.041 Uiso 1 1 calc R
C7 C 0.0565(4) 0.3672(3) 0.09323(17) 0.0373(7) Uani 1 1 d .
C8 C -0.1648(5) 0.1196(3) -0.20419(19) 0.0414(7) Uani 1 1 d .
C9 C -0.3454(4) -0.1232(3) 0.00815(18) 0.0360(7) Uani 1 1 d .
C10 C 0.7301(4) 0.2002(3) 0.43937(18) 0.0354(7) Uani 1 1 d .
C11 C 0.8412(5) 0.2674(4) 0.3912(2) 0.0469(8) Uani 1 1 d .
H11 H 0.9009 0.3609 0.4079 0.056 Uiso 1 1 calc R
C12 C 0.8617(5) 0.1921(4) 0.3173(2) 0.0588(10) Uani 1 1 d .
H12 H 0.9360 0.2346 0.2830 0.071 Uiso 1 1 calc R
C13 C 0.7748(5) 0.0570(4) 0.2945(2) 0.0566(9) Uani 1 1 d .
H13 H 0.7881 0.0062 0.2442 0.068 Uiso 1 1 calc R
C14 C 0.6658(5) -0.0060(4) 0.34568(19) 0.0463(8) Uani 1 1 d .
H14 H 0.6065 -0.0995 0.3300 0.056 Uiso 1 1 calc R
C15 C 0.6946(4) 0.2679(3) 0.52132(19) 0.0383(7) Uani 1 1 d .
C16 C 0.7089(4) 0.5962(3) 0.38672(18) 0.0336(6) Uani 1 1 d .
C17 C 0.7851(5) 0.6072(4) 0.3173(2) 0.0467(8) Uani 1 1 d .
H17 H 0.8838 0.6863 0.3166 0.056 Uiso 1 1 calc R
C18 C 0.7132(6) 0.4989(4) 0.2481(2) 0.0546(9) Uani 1 1 d .
H18 H 0.7645 0.5025 0.1999 0.066 Uiso 1 1 calc R
C19 C 0.5652(5) 0.3854(4) 0.25085(19) 0.0519(9) Uani 1 1 d .
H19 H 0.5125 0.3119 0.2039 0.062 Uiso 1 1 calc R
C20 C 0.4951(5) 0.3801(3) 0.32231(18) 0.0446(8) Uani 1 1 d .
H20 H 0.3948 0.3023 0.3239 0.054 Uiso 1 1 calc R
C21 C 0.7740(4) 0.7078(3) 0.46593(18) 0.0343(6) Uani 1 1 d .
H8A H -0.191(6) 0.010(4) -0.300(2) 0.069(13) Uiso 1 1 d .
H31 H -0.163(5) -0.054(4) 0.566(2) 0.036(11) Uiso 1 1 d .
H22 H 0.228(8) 0.643(6) 0.263(3) 0.10(2) Uiso 1 1 d .
H32 H -0.089(6) 0.072(4) 0.580(2) 0.064(11) Uiso 1 1 d .
H10A H -0.368(6) -0.162(4) 0.096(2) 0.043(12) Uiso 1 1 d .
H52 H -0.722(9) -0.510(6) -0.018(4) 0.13(2) Uiso 1 1 d .
H21 H 0.256(8) 0.593(5) 0.324(3) 0.10(2) Uiso 1 1 d .
H5A H 0.105(6) 0.431(4) 0.203(3) 0.070(13) Uiso 1 1 d .
H51 H -0.622(9) -0.397(6) -0.047(3) 0.12(2) Uiso 1 1 d .
H42 H -0.552(9) -0.326(7) 0.159(4) 0.14(3) Uiso 1 1 d .
H41 H -0.401(12) -0.380(9) 0.119(5) 0.21(4) Uiso 1 1 d .

loop_
_atom_site_aniso_label
_atom_site_aniso_U_11
_atom_site_aniso_U_22
_atom_site_aniso_U_33
_atom_site_aniso_U_23
_atom_site_aniso_U_13
_atom_site_aniso_U_12
Cu1 0.0434(3) 0.0266(3) 0.0343(3) 0.0038(2) 0.0119(2) 0.0046(2)
Cu2 0.0398(3) 0.0228(3) 0.0286(3) 0.0011(2) 0.0053(2) -0.0033(2)
N1 0.0327(13) 0.0341(14) 0.0324(13) 0.0063(11) 0.0051(10) 0.0072(11)
N2 0.0377(13) 0.0241(13) 0.0282(12) 0.0018(10) 0.0018(10) 0.0040(10)
O1 0.0504(12) 0.0293(11) 0.0387(11) 0.0049(9) 0.0136(10) 0.0079(10)
O2 0.0545(14) 0.0285(13) 0.0572(14) 0.0051(11) 0.0055(11) 0.0034(10)
O3 0.0410(11) 0.0235(11) 0.0337(11) 0.0016(9) 0.0047(9) -0.0024(9)
O4 0.0421(12) 0.0266(12) 0.0512(13) 0.0063(10) 0.0094(10) -0.0044(9)
O5 0.0754(17) 0.0317(13) 0.0304(12) -0.0004(11) 0.0064(11) -0.0057(12)
O6 0.0646(15) 0.0269(12) 0.0392(12) 0.0023(10) 0.0088(11) -0.0086(11)
O7 0.121(2) 0.0362(15) 0.0409(13) 0.0129(11) 0.0127(14) 0.0029(15)
O8 0.0712(16) 0.0380(14) 0.0314(12) 0.0043(11) 0.0111(11) 0.0080(11)
O9 0.0788(17) 0.0272(13) 0.0446(13) 0.0035(11) 0.0124(12) -0.0066(12)
O10 0.0764(18) 0.0300(14) 0.0421(14) 0.0114(12) 0.0144(12) 0.0016(13)
O20 0.0774(19) 0.0472(17) 0.0435(16) -0.0115(13) -0.0079(14) 0.0168(14)
O30 0.0488(14) 0.0293(13) 0.0372(12) 0.0026(11) 0.0096(10) 0.0051(11)
O40 0.082(2) 0.0476(18) 0.0706(19) 0.0248(15) 0.0154(17) -0.0010(16)
O50 0.0759(19) 0.0512(18) 0.0496(15) 0.0130(14) 0.0130(13) -0.0057(14)
C1 0.0330(15) 0.0259(15) 0.0340(15) 0.0027(12) 0.0057(12) 0.0046(12)
C2 0.0391(16) 0.0269(16) 0.0362(16) 0.0069(13) 0.0076(13) 0.0031(13)
C3 0.0325(15) 0.0267(15) 0.0338(15) 0.0052(13) 0.0047(12) 0.0041(12)
C4 0.0347(15) 0.0241(15) 0.0362(16) 0.0006(12) 0.0030(13) 0.0027(12)
C5 0.0305(15) 0.0261(15) 0.0390(16) 0.0077(13) 0.0073(12) 0.0052(12)
C6 0.0358(15) 0.0279(16) 0.0317(15) 0.0045(12) 0.0053(12) 0.0054(13)
C7 0.0431(17) 0.0293(17) 0.0310(16) 0.0035(13) 0.0063(13) 0.0046(14)
C8 0.0442(18) 0.0343(18) 0.0362(16) 0.0076(15) 0.0057(14) 0.0023(14)
C9 0.0342(15) 0.0298(17) 0.0376(17) 0.0061(14) 0.0064(13) 0.0045(13)
C10 0.0313(15) 0.0352(17) 0.0372(16) 0.0101(14) 0.0007(12) 0.0096(13)
C11 0.0420(18) 0.047(2) 0.055(2) 0.0248(17) 0.0083(16) 0.0117(15)
C12 0.055(2) 0.080(3) 0.051(2) 0.034(2) 0.0225(18) 0.020(2)
C13 0.056(2) 0.073(3) 0.0398(19) 0.0152(19) 0.0133(17) 0.020(2)
C14 0.0455(18) 0.052(2) 0.0342(17) 0.0012(15) 0.0076(14) 0.0141(16)
C15 0.0370(16) 0.0334(18) 0.0389(16) 0.0062(14) -0.0007(13) 0.0099(14)
C16 0.0355(15) 0.0296(16) 0.0341(15) 0.0080(13) 0.0041(12) 0.0105(13)
C17 0.0488(19) 0.048(2) 0.0429(18) 0.0158(16) 0.0160(15) 0.0113(16)
C18 0.067(2) 0.065(3) 0.0354(18) 0.0131(18) 0.0149(17) 0.026(2)
C19 0.070(2) 0.042(2) 0.0302(16) -0.0063(15) 0.0009(16) 0.0152(18)
C20 0.055(2) 0.0336(18) 0.0349(17) 0.0001(14) 0.0027(15) 0.0089(15)
C21 0.0307(15) 0.0265(16) 0.0386(16) 0.0049(13) 0.0013(13) 0.0047(13)

loop_
_atom_type_symbol
_atom_type_description
_atom_type_scat_dispersion_real
_atom_type_scat_dispersion_imag
_atom_type_scat_source
C C 0.0033 0.0016 'International Tables Vol C Tables 4.2.6.8 and 6.1.1.4'
H H 0.0000 0.0000 'International Tables Vol C Tables 4.2.6.8 and 6.1.1.4'
N N 0.0061 0.0033 'International Tables Vol C Tables 4.2.6.8 and 6.1.1.4'
O O 0.0106 0.0060 'International Tables Vol C Tables 4.2.6.8 and 6.1.1.4'
Cu Cu 0.3201 1.2651 'International Tables Vol C Tables 4.2.6.8 and 6.1.1.4'

loop_
_geom_angle_atom_site_label_1
_geom_angle_atom_site_label_2
_geom_angle_atom_site_label_3
_geom_angle
_geom_angle_site_symmetry_1
_geom_angle_site_symmetry_3
O1 Cu1 O1 180.00(7) . 2_656
O1 Cu1 N1 83.31(10) . .
O1 Cu1 N1 96.69(10) 2_656 .
O1 Cu1 N1 96.69(10) . 2_656
O1 Cu1 N1 83.31(10) 2_656 2_656
N1 Cu1 N1 180.000(1) . 2_656
O3 Cu2 O3 180.0 . 2_666
O3 Cu2 N2 95.83(9) . 2_666
O3 Cu2 N2 84.17(9) 2_666 2_666
O3 Cu2 N2 84.17(9) . .
O3 Cu2 N2 95.83(9) 2_666 .
N2 Cu2 N2 180.000(1) 2_666 .
C14 N1 C10 119.7(3) . .
C14 N1 Cu1 128.0(2) . .
C10 N1 Cu1 112.29(19) . .
C20 N2 C16 119.2(3) . .
C20 N2 Cu2 129.3(2) . .
C16 N2 Cu2 111.58(19) . .
C15 O1 Cu1 114.9(2) . .
C21 O3 Cu2 114.39(18) . .
C6 C1 C2 119.6(3) . .
C6 C1 C7 120.8(3) . .
C2 C1 C7 119.6(3) . .
C3 C2 C1 120.2(3) . .
C4 C3 C2 119.4(3) . .
C4 C3 C8 122.0(3) . .
C2 C3 C8 118.6(3) . .
C3 C4 C5 121.1(3) . .
C4 C5 C6 119.4(3) . .
C4 C5 C9 119.7(3) . .
C6 C5 C9 120.9(3) . .
C5 C6 C1 120.3(3) . .
O6 C7 O5 123.0(3) . .
O6 C7 C1 123.4(3) . .
O5 C7 C1 113.6(3) . .
O7 C8 O8 123.1(3) . .
O7 C8 C3 122.9(3) . .
O8 C8 C3 114.0(3) . .
O9 C9 O10 124.9(3) . .
O9 C9 C5 121.4(3) . .
O10 C9 C5 113.7(3) . .
N1 C10 C11 122.2(3) . .
N1 C10 C15 113.9(2) . .
C11 C10 C15 124.0(3) . .
C10 C11 C12 117.6(3) . .
C13 C12 C11 120.2(3) . .
C12 C13 C14 119.9(3) . .
N1 C14 C13 120.4(3) . .
O2 C15 O1 124.4(3) . .
O2 C15 C10 119.9(3) . .
O1 C15 C10 115.6(3) . .
N2 C16 C17 122.3(3) . .
N2 C16 C21 114.3(2) . .
C17 C16 C21 123.4(3) . .
C16 C17 C18 118.3(3) . .
C17 C18 C19 119.2(3) . .
C20 C19 C18 119.8(3) . .
N2 C20 C19 121.1(3) . .
O4 C21 O3 124.6(3) . .
O4 C21 C16 119.9(3) . .
O3 C21 C16 115.5(2) . .

loop_
_geom_bond_atom_site_label_1
_geom_bond_atom_site_label_2
_geom_bond_distance
_geom_bond_site_symmetry_2
Cu1 O1 1.932(2) .
Cu1 O1 1.932(2) 2_656
Cu1 N1 1.959(3) .
Cu1 N1 1.959(3) 2_656
Cu2 O3 1.925(2) .
Cu2 O3 1.925(2) 2_666
Cu2 N2 1.947(3) 2_666
Cu2 N2 1.947(3) .
N1 C14 1.322(4) .
N1 C10 1.338(4) .
N2 C20 1.324(4) .
N2 C16 1.339(4) .
O1 C15 1.271(4) .
O2 C15 1.240(4) .
O3 C21 1.269(3) .
O4 C21 1.216(3) .
O5 C7 1.295(4) .
O6 C7 1.207(3) .
O7 C8 1.205(4) .
O8 C8 1.306(4) .
O9 C9 1.206(4) .
O10 C9 1.284(4) .
C1 C6 1.378(4) .
C1 C2 1.382(4) .
C1 C7 1.484(4) .
C2 C3 1.383(4) .
C3 C4 1.365(4) .
C3 C8 1.476(4) .
C4 C5 1.375(4) .
C5 C6 1.378(4) .
C5 C9 1.482(4) .
C10 C11 1.366(4) .
C10 C15 1.493(4) .
C11 C12 1.372(5) .
C12 C13 1.344(5) .
C13 C14 1.378(5) .
C16 C17 1.355(4) .
C16 C21 1.497(4) .
C17 C18 1.368(5) .
C18 C19 1.366(5) .
C19 C20 1.357(4) .
